data_9016558
loop_
_publ_author_name
'Machida, K. I.'
'Adachi, G. Y.'
'Shiokawa, J.'
'Shimada, M.'
'Koizumi, M.'
'Suito, K.'
'Onodera, A.'

_publ_section_title
;
 High-pressure synthesis, crystal structures, and luminescences properties of
 europium(II) metasilicate and europium(II)-activated calcium and
 strontium metasilicates
 Note: known as the delta-prime-phase
;
_journal_name_full 'Inorganic Chemistry'
_journal_page_first 1512
_journal_page_last 1519
_journal_paper_doi 10.1021/ic00134a048
_journal_volume 21
_journal_year 1982
_chemical_formula_sum 'O3 Si Sr'
_space_group_IT_number 14
_symmetry_space_group_name_Hall '-P 2ybc'
_symmetry_space_group_name_H-M 'P 1 21/c 1'
_cell_angle_alpha 90
_cell_angle_beta 117.09
_cell_angle_gamma 90
_cell_length_a 7.452
_cell_length_b 6.066
_cell_length_c 13.479
_cell_formula_units_Z 8
_cell_volume 542.457
_database_code_amcsd 0016727
_exptl_crystal_density_diffrn 4.009
_cod_original_formula_sum 'Sr Si O3'
_cod_database_code 9016558
_amcsd_formula_title SrSiO3

loop_
_space_group_symop_operation_xyz
x,y,z
x,1/2-y,1/2+z
-x,1/2+y,1/2-z
-x,-y,-z

loop_
_atom_site_aniso_label
_atom_site_aniso_U_11
_atom_site_aniso_U_22
_atom_site_aniso_U_33
_atom_site_aniso_U_12
_atom_site_aniso_U_13
_atom_site_aniso_U_23
Sr(1) 0.00940 0.00390 0.00790 0.00010 0.00590 0.00070
Sr(2) 0.00770 0.00410 0.00650 -0.00030 0.00420 0.00020

loop_
_atom_site_label
_atom_site_fract_x
_atom_site_fract_y
_atom_site_fract_z
_atom_site_U_iso_or_equiv
Sr(1) 0.25670 0.08970 0.34040 ?
Sr(2) 0.21470 0.89830 0.62610 ?
Si(1) 0.15800 0.59000 0.40800 0.00469
Si(2) 0.45100 0.35300 0.61700 0.00393
O(1) 0.31100 0.59000 0.34600 0.00633
O(2) 0.00500 0.38600 0.35100 0.00608
O(3) 0.05400 0.82900 0.40000 0.00469
O(4) 0.31400 0.56100 0.53900 0.00899
O(5) 0.43300 0.32800 0.73300 0.00583
O(6) 0.40000 0.12700 0.54800 0.00621

loop_
_cod_related_entry_id
_cod_related_entry_database
_cod_related_entry_code
1 AMCSD 0016727
